data_7105603
loop_
_publ_author_name
'Bryant, David E.'
'Marriott, Katie E. R.'
'Macgregor, Stuart A.'
'Kilner, Colin'
'Pasek, Matthew A.'
'Kee, Terence P.'

_publ_section_title
;
 On the prebiotic potential of reduced oxidation state phosphorus: the
 H-phosphinate-pyruvate system.
;
_journal_issue 21
_journal_name_full 'Chemical communications (Cambridge, England)'
_journal_page_first 3726
_journal_page_last 3728
_journal_paper_doi 10.1039/c002689a
_journal_volume 46
_journal_year 2010
_chemical_formula_sum 'C27 H38 N3 O8 P'
_chemical_formula_weight 563.57
_chemical_name_common
;benzylamine (benzylamino-2-hydroxypropionato)-2-
hydroxypropionato phosphonate
;
_chemical_name_systematic
;
benzylamine (benzylamino-2-hydroxypropionato)-2-hydroxypropionato phosphonate
;
_space_group_IT_number 2
_symmetry_cell_setting triclinic
_symmetry_space_group_name_Hall '-P 1'
_symmetry_space_group_name_H-M 'P -1'
_atom_sites_solution_hydrogens difmap
_atom_sites_solution_primary direct
_atom_sites_solution_secondary difmap
_audit_creation_method SHELXL-97
_cell_angle_alpha 99.470(7)
_cell_angle_beta 100.513(7)
_cell_angle_gamma 99.949(7)
_cell_formula_units_Z 2
_cell_length_a 10.1313(13)
_cell_length_b 10.6117(15)
_cell_length_c 14.621(2)
_cell_measurement_reflns_used 32061
_cell_measurement_temperature 150(2)
_cell_measurement_theta_max 26.87
_cell_measurement_theta_min 1.99
_cell_volume 1490.8(4)
_computing_structure_refinement 'SHELXL-97 (Sheldrick, 1997)'
_computing_structure_solution 'SHELXS-97 (Sheldrick, 1990)'
_diffrn_ambient_temperature 150(2)
_diffrn_detector_area_resol_mean
;
120 microns
;
_diffrn_measured_fraction_theta_full 0.987
_diffrn_measured_fraction_theta_max 0.987
_diffrn_measurement_device_type
;
Mach3 kappa-type 4-circle goniostat.
;
_diffrn_measurement_method 'rotation images'
_diffrn_radiation_monochromator graphite
_diffrn_radiation_source
;
Bruker Nonius FR591 rotating anode generator
;
_diffrn_radiation_type MoK\a
_diffrn_radiation_wavelength 0.71070
_diffrn_reflns_av_R_equivalents 0.0449
_diffrn_reflns_av_sigmaI/netI 0.0362
_diffrn_reflns_limit_h_max 12
_diffrn_reflns_limit_h_min -12
_diffrn_reflns_limit_k_max 13
_diffrn_reflns_limit_k_min -13
_diffrn_reflns_limit_l_max 18
_diffrn_reflns_limit_l_min -18
_diffrn_reflns_number 32061
_diffrn_reflns_theta_full 26.87
_diffrn_reflns_theta_max 26.87
_diffrn_reflns_theta_min 1.99
_diffrn_standards_decay_% 0
_diffrn_standards_interval_count 0
_diffrn_standards_interval_time 0
_diffrn_standards_number 0
_exptl_absorpt_coefficient_mu 0.143
_exptl_absorpt_correction_T_max 0.9925
_exptl_absorpt_correction_T_min 0.9640
_exptl_absorpt_correction_type multi-scan
_exptl_absorpt_process_details
;
Using multiple and symmetry-related data measurements via the program SORTAV
See R.H. Blessing, Acta Cryst (1995), A51, 33-38
;
_exptl_crystal_colour colourless
_exptl_crystal_density_diffrn 1.256
_exptl_crystal_density_method 'not measured'
_exptl_crystal_description fragment
_exptl_crystal_F_000 600
_exptl_crystal_size_max 0.26
_exptl_crystal_size_mid 0.09
_exptl_crystal_size_min 0.05
_refine_diff_density_max 0.437
_refine_diff_density_min -0.366
_refine_diff_density_rms 0.043
_refine_ls_extinction_method none
_refine_ls_goodness_of_fit_ref 1.042
_refine_ls_hydrogen_treatment mixed
_refine_ls_matrix_type full
_refine_ls_number_parameters 504
_refine_ls_number_reflns 6339
_refine_ls_number_restraints 0
_refine_ls_restrained_S_all 1.042
_refine_ls_R_factor_all 0.0495
_refine_ls_R_factor_gt 0.0349
_refine_ls_shift/su_max 0.001
_refine_ls_shift/su_mean 0.000
_refine_ls_structure_factor_coef Fsqd
_refine_ls_weighting_details 'calc w=1/[\s^2^(Fo^2^)+(0.0432P)^2^+0.4321P] where P=(Fo^2^+2Fc^2^)/3'
_refine_ls_weighting_scheme calc
_refine_ls_wR_factor_gt 0.0852
_refine_ls_wR_factor_ref 0.0929
_reflns_number_gt 5087
_reflns_number_total 6339
_reflns_threshold_expression >2sigma(I)
_cod_data_source_file c002689a.txt
_cod_data_source_block m:\docume~1\davidb\mydocu~1\x-ray\xray\deb154c\deb154c
_cod_original_cell_volume 1490.7(4)
_cod_original_sg_symbol_H-M P-1
_cod_database_code 7105603

loop_
_symmetry_equiv_pos_as_xyz
'x, y, z'
'-x, -y, -z'

loop_
_atom_site_label
_atom_site_type_symbol
_atom_site_fract_x
_atom_site_fract_y
_atom_site_fract_z
_atom_site_U_iso_or_equiv
_atom_site_adp_type
_atom_site_occupancy
_atom_site_symmetry_multiplicity
_atom_site_calc_flag
_atom_site_refinement_flags
_atom_site_disorder_assembly
_atom_site_disorder_group
P1 P 0.29166(3) 0.65175(3) 0.43904(2) 0.01410(9) Uani 1 1 d . . .
O1 O 0.16127(9) 0.54504(9) 0.41397(7) 0.0177(2) Uani 1 1 d . . .
O2 O 0.34982(10) 0.91352(9) 0.42995(7) 0.0212(2) Uani 1 1 d . . .
O3 O 0.37909(9) 0.67456(9) 0.53889(7) 0.0194(2) Uani 1 1 d . . .
O4 O 0.13599(11) 0.26810(11) 0.37012(8) 0.0249(2) Uani 1 1 d . . .
O5 O 0.41274(11) 0.47237(9) 0.36531(8) 0.0248(2) Uani 1 1 d . . .
O6 O 0.05244(10) 0.77457(9) 0.50963(7) 0.0219(2) Uani 1 1 d . . .
N7 N 0.12948(13) 0.47223(12) 0.58958(9) 0.0186(2) Uani 1 1 d . . .
O8 O 0.55638(10) 0.81732(10) 0.40035(9) 0.0321(3) Uani 1 1 d . . .
O9 O 0.64965(11) 0.64066(11) 0.39825(10) 0.0387(3) Uani 1 1 d . . .
N10 N 0.21518(13) 0.96454(12) 0.56246(9) 0.0212(3) Uani 1 1 d . . .
C12 C 0.23463(13) 0.80962(12) 0.42269(9) 0.0159(3) Uani 1 1 d . . .
C13 C 0.40460(14) 0.60431(13) 0.35531(10) 0.0177(3) Uani 1 1 d . . .
C14 C 0.54958(14) 0.69503(14) 0.38769(10) 0.0199(3) Uani 1 1 d . . .
C15 C 0.16060(13) 0.84842(13) 0.50455(9) 0.0159(3) Uani 1 1 d . . .
C16 C 0.12963(15) 0.79580(15) 0.32834(10) 0.0212(3) Uani 1 1 d . . .
C17 C 0.21826(15) 1.04418(14) 0.73545(10) 0.0233(3) Uani 1 1 d . . .
C18 C 0.19061(15) 0.56008(14) 0.76576(10) 0.0229(3) Uani 1 1 d . . .
C20 C 0.34850(17) 0.60111(18) 0.24979(11) 0.0273(3) Uani 1 1 d . . .
C21 C 0.16935(16) 0.59244(14) 0.66775(10) 0.0224(3) Uani 1 1 d . . .
C23 C 0.14679(16) 1.03038(15) 0.63186(11) 0.0243(3) Uani 1 1 d . . .
C25 C 0.27545(17) 1.16697(16) 0.79389(12) 0.0321(4) Uani 1 1 d . . .
C26 C 0.3234(2) 0.56732(18) 0.81815(14) 0.0396(4) Uani 1 1 d . . .
C27 C 0.3366(2) 1.17799(19) 0.89000(13) 0.0411(4) Uani 1 1 d . . .
C28 C 0.0782(2) 0.52304(18) 0.80538(12) 0.0379(4) Uani 1 1 d . . .
C30 C 0.3419(2) 1.06688(19) 0.92859(13) 0.0407(4) Uani 1 1 d . . .
C31 C 0.2256(2) 0.93364(17) 0.77568(13) 0.0397(4) Uani 1 1 d . . .
C32 C 0.2869(2) 0.94458(19) 0.87088(14) 0.0455(5) Uani 1 1 d . . .
C36 C 0.2278(4) 0.4993(2) 0.94691(15) 0.0681(8) Uani 1 1 d . . .
C37 C 0.0973(3) 0.4912(2) 0.89517(15) 0.0601(6) Uani 1 1 d . . .
C38 C 0.3407(3) 0.5382(2) 0.90915(17) 0.0635(7) Uani 1 1 d . . .
H41 H 0.160(2) 0.353(2) 0.3818(14) 0.046(6) Uiso 1 1 d . . .
H42 H 0.1448(15) 1.1195(16) 0.6176(11) 0.021(4) Uiso 1 1 d . . .
H44 H 0.1711(18) 0.7695(17) 0.2707(13) 0.036(5) Uiso 1 1 d . . .
H49 H 0.082(2) 0.250(2) 0.4087(15) 0.051(6) Uiso 1 1 d . . .
N11 N 0.37402(13) 0.16373(13) 0.37131(9) 0.0203(3) Uani 1 1 d . . .
C19 C 0.29403(16) 0.04433(14) 0.20028(10) 0.0252(3) Uani 1 1 d . . .
C22 C 0.15575(17) 0.05251(17) 0.17454(11) 0.0314(4) Uani 1 1 d . . .
C24 C 0.33734(19) -0.06616(16) 0.15888(11) 0.0316(4) Uani 1 1 d . . .
C29 C 0.39760(18) 0.15381(16) 0.27179(11) 0.0290(4) Uani 1 1 d . . .
C33 C 0.1071(2) -0.15722(18) 0.06614(12) 0.0444(5) Uani 1 1 d . . .
C34 C 0.2438(2) -0.16606(17) 0.09135(12) 0.0402(4) Uani 1 1 d . . .
C35 C 0.0626(2) -0.04883(19) 0.10826(12) 0.0406(4) Uani 1 1 d . . .
H12 H 0.0515(18) 0.9819(16) 0.6185(11) 0.027(4) Uiso 1 1 d . . .
H13 H 0.043(2) 0.7305(18) 0.3246(13) 0.038(5) Uiso 1 1 d . . .
H15 H 0.1043(18) 0.8803(19) 0.3264(12) 0.037(5) Uiso 1 1 d . . .
H16 H 0.4344(19) -0.0728(17) 0.1781(12) 0.034(5) Uiso 1 1 d . . .
H17 H 0.291(2) 1.0113(18) 0.5563(13) 0.035(5) Uiso 1 1 d . . .
H18 H 0.1364(17) 0.4964(17) 0.5305(13) 0.032(5) Uiso 1 1 d . . .
H19 H 0.295(2) 0.1997(18) 0.3771(13) 0.039(5) Uiso 1 1 d . . .
H20 H 0.3626(18) 0.0814(19) 0.3883(12) 0.033(5) Uiso 1 1 d . . .
H1 H 0.0946(18) 0.6413(17) 0.6582(12) 0.032(5) Uiso 1 1 d . . .
H2 H 0.2527(19) 0.6431(17) 0.6589(12) 0.031(4) Uiso 1 1 d . . .
H3 H 0.3436(19) 0.689(2) 0.2389(13) 0.041(5) Uiso 1 1 d . . .
H4 H 0.4114(18) 0.5668(17) 0.2133(12) 0.034(5) Uiso 1 1 d . . .
H5 H 0.1915(19) 0.4196(17) 0.5997(12) 0.031(5) Uiso 1 1 d . . .
H6 H 0.041(2) 0.4283(19) 0.5857(13) 0.041(5) Uiso 1 1 d . . .
H7 H 0.453(2) 0.2233(19) 0.4153(14) 0.044(5) Uiso 1 1 d . . .
H8 H 0.252(2) 0.5422(18) 0.2270(13) 0.038(5) Uiso 1 1 d . . .
H9 H 0.3909(19) 0.2406(19) 0.2552(13) 0.039(5) Uiso 1 1 d . . .
H10 H 0.491(2) 0.474(2) 0.3966(15) 0.053(6) Uiso 1 1 d . . .
H11 H 0.1229(19) 0.1310(19) 0.2019(13) 0.042(5) Uiso 1 1 d . . .
H14 H 0.044(2) -0.230(2) 0.0178(16) 0.062(6) Uiso 1 1 d . . .
H21 H 0.276(2) -0.242(2) 0.0611(14) 0.050(6) Uiso 1 1 d . . .
H22 H -0.018(2) 0.519(2) 0.7684(15) 0.051(6) Uiso 1 1 d . . .
H23 H 0.403(2) 0.592(2) 0.7882(15) 0.056(6) Uiso 1 1 d . . .
H24 H 0.488(2) 0.1344(19) 0.2730(13) 0.044(5) Uiso 1 1 d . . .
H25 H 0.383(2) 1.0731(19) 0.9919(15) 0.046(5) Uiso 1 1 d . . .
H26 H 0.2743(19) 1.246(2) 0.7675(13) 0.044(5) Uiso 1 1 d . . .
H27 H -0.032(2) -0.040(2) 0.0928(15) 0.057(6) Uiso 1 1 d . . .
H28 H 0.183(2) 0.849(2) 0.7388(15) 0.059(6) Uiso 1 1 d . . .
H29 H 0.377(2) 1.262(2) 0.9310(15) 0.055(6) Uiso 1 1 d . . .
H30 H 0.290(2) 0.867(2) 0.8967(15) 0.058(6) Uiso 1 1 d . . .
H31 H 0.242(3) 0.479(3) 1.010(2) 0.087(8) Uiso 1 1 d . . .
H32 H 0.429(3) 0.548(3) 0.9412(19) 0.081(8) Uiso 1 1 d . . .
H33 H 0.011(3) 0.463(3) 0.9198(18) 0.083(8) Uiso 1 1 d . . .
H34 H 0.420(3) 0.879(2) 0.4151(16) 0.068(7) Uiso 1 1 d . . .

loop_
_atom_site_aniso_label
_atom_site_aniso_U_11
_atom_site_aniso_U_22
_atom_site_aniso_U_33
_atom_site_aniso_U_23
_atom_site_aniso_U_13
_atom_site_aniso_U_12
P1 0.01237(17) 0.01348(17) 0.01703(18) 0.00391(13) 0.00417(13) 0.00247(13)
O1 0.0145(5) 0.0163(5) 0.0221(5) 0.0040(4) 0.0043(4) 0.0022(4)
O2 0.0179(5) 0.0152(5) 0.0335(6) 0.0063(4) 0.0127(4) 0.0028(4)
O3 0.0169(5) 0.0214(5) 0.0194(5) 0.0060(4) 0.0028(4) 0.0019(4)
O4 0.0255(6) 0.0189(6) 0.0320(6) 0.0026(5) 0.0131(5) 0.0040(4)
O5 0.0220(6) 0.0152(5) 0.0377(6) 0.0043(4) 0.0068(5) 0.0062(4)
O6 0.0177(5) 0.0198(5) 0.0283(6) 0.0024(4) 0.0108(4) 0.0006(4)
N7 0.0153(6) 0.0198(6) 0.0210(6) 0.0053(5) 0.0035(5) 0.0038(5)
O8 0.0188(5) 0.0178(5) 0.0603(8) 0.0028(5) 0.0168(5) 0.0015(4)
O9 0.0176(5) 0.0333(6) 0.0692(9) 0.0173(6) 0.0091(5) 0.0103(5)
N10 0.0179(6) 0.0193(6) 0.0258(7) -0.0006(5) 0.0100(5) 0.0013(5)
C12 0.0145(6) 0.0144(6) 0.0201(7) 0.0045(5) 0.0066(5) 0.0024(5)
C13 0.0168(7) 0.0145(6) 0.0228(7) 0.0032(5) 0.0066(5) 0.0045(5)
C14 0.0181(7) 0.0215(7) 0.0225(7) 0.0049(6) 0.0092(6) 0.0048(6)
C15 0.0142(6) 0.0165(7) 0.0187(7) 0.0054(5) 0.0041(5) 0.0050(5)
C16 0.0231(8) 0.0243(8) 0.0194(7) 0.0067(6) 0.0059(6) 0.0106(6)
C17 0.0235(7) 0.0218(7) 0.0267(8) 0.0018(6) 0.0126(6) 0.0058(6)
C18 0.0275(8) 0.0175(7) 0.0215(7) -0.0001(6) 0.0039(6) 0.0041(6)
C20 0.0248(8) 0.0383(9) 0.0205(8) 0.0028(7) 0.0066(6) 0.0125(7)
C21 0.0225(8) 0.0194(7) 0.0250(8) 0.0031(6) 0.0065(6) 0.0038(6)
C23 0.0231(8) 0.0225(8) 0.0279(8) -0.0008(6) 0.0111(6) 0.0061(6)
C25 0.0368(9) 0.0225(8) 0.0338(9) 0.0024(7) 0.0050(7) 0.0041(7)
C26 0.0373(10) 0.0341(9) 0.0423(10) 0.0052(8) -0.0057(8) 0.0113(8)
C27 0.0471(11) 0.0346(10) 0.0333(10) -0.0052(8) -0.0002(8) 0.0072(8)
C28 0.0436(11) 0.0415(10) 0.0271(9) 0.0025(7) 0.0146(8) 0.0015(8)
C30 0.0460(11) 0.0538(12) 0.0268(9) 0.0079(8) 0.0092(8) 0.0208(9)
C31 0.0608(12) 0.0222(9) 0.0372(10) 0.0034(7) 0.0153(9) 0.0086(8)
C32 0.0694(14) 0.0375(10) 0.0397(11) 0.0170(9) 0.0204(10) 0.0206(10)
C36 0.141(3) 0.0390(12) 0.0207(10) 0.0051(9) 0.0057(13) 0.0216(14)
C37 0.0991(19) 0.0524(13) 0.0306(11) 0.0061(9) 0.0309(12) 0.0050(12)
C38 0.0850(18) 0.0428(12) 0.0473(13) 0.0031(10) -0.0299(13) 0.0243(12)
N11 0.0194(6) 0.0183(6) 0.0222(6) 0.0041(5) 0.0039(5) 0.0023(5)
C19 0.0322(8) 0.0247(8) 0.0191(7) 0.0053(6) 0.0095(6) 0.0024(6)
C22 0.0337(9) 0.0346(9) 0.0254(8) 0.0041(7) 0.0064(7) 0.0083(7)
C24 0.0416(10) 0.0316(9) 0.0267(8) 0.0095(7) 0.0139(7) 0.0108(7)
C29 0.0293(9) 0.0284(9) 0.0274(8) 0.0030(7) 0.0106(7) -0.0012(7)
C33 0.0653(13) 0.0344(10) 0.0214(9) 0.0018(7) -0.0007(8) -0.0075(9)
C34 0.0694(14) 0.0260(9) 0.0262(9) 0.0038(7) 0.0145(9) 0.0102(9)
C35 0.0357(10) 0.0524(11) 0.0273(9) 0.0090(8) -0.0023(7) 0.0005(9)

loop_
_atom_type_symbol
_atom_type_description
_atom_type_scat_dispersion_real
_atom_type_scat_dispersion_imag
_atom_type_scat_source
C C 0.0033 0.0016 'International Tables Vol C Tables 4.2.6.8 and 6.1.1.4'
H H 0.0000 0.0000 'International Tables Vol C Tables 4.2.6.8 and 6.1.1.4'
N N 0.0061 0.0033 'International Tables Vol C Tables 4.2.6.8 and 6.1.1.4'
O O 0.0106 0.0060 'International Tables Vol C Tables 4.2.6.8 and 6.1.1.4'
P P 0.1023 0.0942 'International Tables Vol C Tables 4.2.6.8 and 6.1.1.4'

loop_
_geom_angle_atom_site_label_1
_geom_angle_atom_site_label_2
_geom_angle_atom_site_label_3
_geom_angle
_geom_angle_site_symmetry_1
_geom_angle_site_symmetry_3
_geom_angle_publ_flag
O3 P1 O1 116.97(5) . . ?
O3 P1 C13 106.25(6) . . ?
O1 P1 C13 107.36(6) . . ?
O3 P1 C12 107.89(6) . . ?
O1 P1 C12 106.34(6) . . ?
C13 P1 C12 112.16(6) . . ?
C15 N10 C23 124.42(12) . . ?
O2 C12 C16 109.72(11) . . ?
O2 C12 C15 108.18(10) . . ?
C16 C12 C15 106.60(11) . . ?
O2 C12 P1 111.41(9) . . ?
C16 C12 P1 113.51(9) . . ?
C15 C12 P1 107.15(9) . . ?
O5 C13 C20 107.77(11) . . ?
O5 C13 C14 110.20(11) . . ?
C20 C13 C14 109.20(12) . . ?
O5 C13 P1 103.16(9) . . ?
C20 C13 P1 116.02(10) . . ?
C14 C13 P1 110.25(9) . . ?
O9 C14 O8 125.62(13) . . ?
O9 C14 C13 116.84(12) . . ?
O8 C14 C13 117.54(12) . . ?
O6 C15 N10 124.26(12) . . ?
O6 C15 C12 119.48(11) . . ?
N10 C15 C12 116.16(11) . . ?
C25 C17 C31 117.87(15) . . ?
C25 C17 C23 121.29(14) . . ?
C31 C17 C23 120.83(14) . . ?
C28 C18 C26 119.09(16) . . ?
C28 C18 C21 120.33(14) . . ?
C26 C18 C21 120.58(15) . . ?
N7 C21 C18 112.59(12) . . ?
N10 C23 C17 114.22(12) . . ?
C17 C25 C27 120.52(16) . . ?
C38 C26 C18 119.6(2) . . ?
C30 C27 C25 120.62(17) . . ?
C18 C28 C37 120.5(2) . . ?
C32 C30 C27 119.28(17) . . ?
C32 C31 C17 121.60(16) . . ?
C30 C32 C31 120.11(17) . . ?
C37 C36 C38 119.8(2) . . ?
C36 C37 C28 120.4(2) . . ?
C36 C38 C26 120.7(2) . . ?
C22 C19 C24 119.36(15) . . ?
C22 C19 C29 120.96(14) . . ?
C24 C19 C29 119.68(15) . . ?
C35 C22 C19 119.98(16) . . ?
C34 C24 C19 120.22(17) . . ?
N11 C29 C19 112.87(12) . . ?
C34 C33 C35 120.07(17) . . ?
C33 C34 C24 120.09(17) . . ?
C33 C35 C22 120.26(18) . . ?

loop_
_geom_bond_atom_site_label_1
_geom_bond_atom_site_label_2
_geom_bond_distance
_geom_bond_site_symmetry_2
_geom_bond_publ_flag
P1 O3 1.5206(10) . ?
P1 O1 1.5269(10) . ?
P1 C13 1.8891(14) . ?
P1 C12 1.9009(14) . ?
O2 C12 1.4354(16) . ?
O5 C13 1.4463(17) . ?
O6 C15 1.2539(16) . ?
N7 C21 1.5069(18) . ?
O8 C14 1.2682(17) . ?
O9 C14 1.2485(18) . ?
N10 C15 1.3384(18) . ?
N10 C23 1.4794(18) . ?
C12 C16 1.5493(19) . ?
C12 C15 1.5611(18) . ?
C13 C20 1.536(2) . ?
C13 C14 1.5543(19) . ?
C17 C25 1.398(2) . ?
C17 C31 1.403(2) . ?
C17 C23 1.526(2) . ?
C18 C28 1.396(2) . ?
C18 C26 1.404(2) . ?
C18 C21 1.514(2) . ?
C25 C27 1.406(2) . ?
C26 C38 1.402(3) . ?
C27 C30 1.393(3) . ?
C28 C37 1.397(3) . ?
C30 C32 1.387(3) . ?
C31 C32 1.394(3) . ?
C36 C37 1.379(4) . ?
C36 C38 1.387(4) . ?
N11 C29 1.507(2) . ?
C19 C22 1.404(2) . ?
C19 C24 1.405(2) . ?
C19 C29 1.524(2) . ?
C22 C35 1.400(2) . ?
C24 C34 1.402(3) . ?
C33 C34 1.390(3) . ?
C33 C35 1.397(3) . ?
